data_7112036
loop_
_publ_author_name
'Michal Szostak'
'Brice Sautier'
'David J. Procter'

_publ_section_title
;
 Structural analysis and reactivity of unusual tetrahedral intermediates
 enabled by SmI2-mediated reduction of barbituric acids: vinylogous
 N-acyliminium additions to alpha-hydroxy-N-acyl-carbamides
;
_journal_name_full Chem.Commun.
_journal_page_first 2518
_journal_paper_doi 10.1039/c3cc48932a
_journal_volume 50
_journal_year 2014
_chemical_formula_sum 'C12 H18 N2 O3'
_chemical_formula_weight 238.28
_chemical_name_systematic
; 
 ? 
;
_space_group_IT_number 14
_symmetry_cell_setting monoclinic
_symmetry_space_group_name_Hall '-P 2ybc'
_symmetry_space_group_name_H-M 'P 1 21/c 1'
_atom_sites_solution_hydrogens geom
_atom_sites_solution_primary direct
_atom_sites_solution_secondary difmap
_audit_creation_method SHELXL-97
_cell_angle_alpha 90.00
_cell_angle_beta 93.726(3)
_cell_angle_gamma 90.00
_cell_formula_units_Z 4
_cell_length_a 8.3649(4)
_cell_length_b 6.9926(4)
_cell_length_c 19.9506(10)
_cell_measurement_reflns_used 3227
_cell_measurement_temperature 100(2)
_cell_measurement_theta_max 71.92
_cell_measurement_theta_min 5.30
_cell_volume 1164.49(10)
_computing_cell_refinement 'Bruker SAINT'
_computing_data_collection 'Bruker APEX2'
_computing_data_reduction 'Bruker SAINT'
_computing_molecular_graphics 'Bruker SHELXTL'
_computing_publication_material 'Bruker SHELXTL'
_computing_structure_refinement 'SHELXL-97 (Sheldrick, 2008)'
_computing_structure_solution 'SHELXS-97 (Sheldrick, 2008)'
_diffrn_ambient_temperature 100(2)
_diffrn_measured_fraction_theta_full 0.988
_diffrn_measured_fraction_theta_max 0.969
_diffrn_measurement_device_type 'Bruker APEX-II CCD'
_diffrn_measurement_method '\f and \w scans'
_diffrn_radiation_monochromator graphite
_diffrn_radiation_source 'fine-focus sealed tube'
_diffrn_radiation_type CuK\a
_diffrn_radiation_wavelength 1.54178
_diffrn_reflns_av_R_equivalents 0.0537
_diffrn_reflns_av_sigmaI/netI 0.0544
_diffrn_reflns_limit_h_max 8
_diffrn_reflns_limit_h_min -10
_diffrn_reflns_limit_k_max 6
_diffrn_reflns_limit_k_min -8
_diffrn_reflns_limit_l_max 24
_diffrn_reflns_limit_l_min -23
_diffrn_reflns_number 7587
_diffrn_reflns_theta_full 66.60
_diffrn_reflns_theta_max 72.96
_diffrn_reflns_theta_min 5.30
_exptl_absorpt_coefficient_mu 0.807
_exptl_absorpt_correction_T_max 0.9762
_exptl_absorpt_correction_T_min 0.660645
_exptl_absorpt_correction_type multi-scan
_exptl_absorpt_process_details SADABS
_exptl_crystal_colour white
_exptl_crystal_density_diffrn 1.359
_exptl_crystal_density_method 'not measured'
_exptl_crystal_description plate
_exptl_crystal_F_000 512
_exptl_crystal_size_max 0.18
_exptl_crystal_size_mid 0.16
_exptl_crystal_size_min 0.03
_refine_diff_density_max 1.520
_refine_diff_density_min -0.384
_refine_diff_density_rms 0.130
_refine_ls_extinction_method none
_refine_ls_goodness_of_fit_ref 1.059
_refine_ls_hydrogen_treatment constr
_refine_ls_matrix_type full
_refine_ls_number_parameters 157
_refine_ls_number_reflns 2266
_refine_ls_number_restraints 0
_refine_ls_restrained_S_all 1.059
_refine_ls_R_factor_all 0.1118
_refine_ls_R_factor_gt 0.1005
_refine_ls_shift/su_max 0.003
_refine_ls_shift/su_mean 0.000
_refine_ls_structure_factor_coef Fsqd
_refine_ls_weighting_details 'calc w=1/[\s^2^(Fo^2^)+(0.1622P)^2^+2.6929P] where P=(Fo^2^+2Fc^2^)/3'
_refine_ls_weighting_scheme calc
_refine_ls_wR_factor_gt 0.2615
_refine_ls_wR_factor_ref 0.2736
_reflns_number_gt 1897
_reflns_number_total 2266
_reflns_threshold_expression >2sigma(I)
_cod_data_source_file c3cc48932a.txt
_cod_data_source_block s3799ma
_cod_original_sg_symbol_H-M P2(1)/c
_cod_database_code 7112036

loop_
_symmetry_equiv_pos_as_xyz
'x, y, z'
'-x, y+1/2, -z+1/2'
'-x, -y, -z'
'x, -y-1/2, z-1/2'

loop_
_atom_site_label
_atom_site_type_symbol
_atom_site_fract_x
_atom_site_fract_y
_atom_site_fract_z
_atom_site_U_iso_or_equiv
_atom_site_adp_type
_atom_site_occupancy
_atom_site_symmetry_multiplicity
_atom_site_calc_flag
_atom_site_refinement_flags
C1 C 0.2620(4) 0.2490(4) 0.89139(16) 0.0152(7) Uani 1 1 d .
C2 C 0.4107(4) 0.3546(5) 0.87135(16) 0.0208(8) Uani 1 1 d .
H2 H 0.4994 0.3330 0.9066 0.025 Uiso 1 1 calc R
C3 C 0.3504(4) 0.2583(4) 0.75536(16) 0.0147(7) Uani 1 1 d .
C4 C 0.1333(4) 0.2725(5) 0.83404(17) 0.0177(7) Uani 1 1 d .
C5 C 0.2997(4) 0.0330(5) 0.89770(17) 0.0229(8) Uani 1 1 d .
H5A H 0.3012 -0.0216 0.8520 0.027 Uiso 1 1 calc R
H5B H 0.4087 0.0180 0.9196 0.027 Uiso 1 1 calc R
C6 C 0.1830(4) -0.0834(5) 0.93723(17) 0.0242(8) Uani 1 1 d .
H6A H 0.0728 -0.0367 0.9260 0.029 Uiso 1 1 calc R
H6B H 0.1876 -0.2189 0.9231 0.029 Uiso 1 1 calc R
C7 C 0.2179(4) -0.0722(6) 1.01248(18) 0.0260(8) Uani 1 1 d .
H7 H 0.1968 -0.1839 1.0375 0.031 Uiso 1 1 calc R
C8 C 0.2751(4) 0.0777(6) 1.04701(18) 0.0283(9) Uani 1 1 d .
H8 H 0.2990 0.0589 1.0938 0.034 Uiso 1 1 calc R
C9 C 0.3057(5) 0.2722(6) 1.02037(17) 0.0260(9) Uani 1 1 d .
H9A H 0.4197 0.2799 1.0100 0.031 Uiso 1 1 calc R
H9B H 0.2887 0.3666 1.0562 0.031 Uiso 1 1 calc R
C10 C 0.2019(4) 0.3302(5) 0.95727(16) 0.0244(8) Uani 1 1 d .
H10A H 0.1992 0.4715 0.9543 0.029 Uiso 1 1 calc R
H10B H 0.0909 0.2853 0.9619 0.029 Uiso 1 1 calc R
C11 C 0.6289(4) 0.2623(5) 0.79587(18) 0.0188(7) Uani 1 1 d .
H11A H 0.6552 0.1291 0.7859 0.028 Uiso 1 1 calc R
H11B H 0.6927 0.3042 0.8361 0.028 Uiso 1 1 calc R
H11C H 0.6531 0.3436 0.7578 0.028 Uiso 1 1 calc R
C12 C 0.0684(5) 0.2732(6) 0.71162(18) 0.0244(8) Uani 1 1 d .
H12A H -0.0394 0.2859 0.7276 0.037 Uiso 1 1 calc R
H12B H 0.0755 0.1539 0.6862 0.037 Uiso 1 1 calc R
H12C H 0.0902 0.3818 0.6825 0.037 Uiso 1 1 calc R
N1 N 0.4583(3) 0.2772(4) 0.80748(14) 0.0193(7) Uani 1 1 d .
N2 N 0.1874(3) 0.2701(4) 0.76967(13) 0.0171(7) Uani 1 1 d .
O1 O 0.3765(3) 0.5515(4) 0.86766(13) 0.0262(7) Uani 1 1 d .
H1 H 0.4465 0.6071 0.8465 0.039 Uiso 1 1 calc R
O2 O 0.3841(3) 0.2339(3) 0.69716(11) 0.0211(6) Uani 1 1 d .
O3 O -0.0088(3) 0.2839(4) 0.84264(13) 0.0268(7) Uani 1 1 d .

loop_
_atom_site_aniso_label
_atom_site_aniso_U_11
_atom_site_aniso_U_22
_atom_site_aniso_U_33
_atom_site_aniso_U_23
_atom_site_aniso_U_13
_atom_site_aniso_U_12
C1 0.0179(16) 0.0167(16) 0.0109(15) 0.0008(11) 0.0005(12) -0.0021(11)
C2 0.0251(18) 0.0233(18) 0.0140(15) -0.0015(12) 0.0004(13) 0.0000(13)
C3 0.0178(17) 0.0145(15) 0.0117(15) 0.0004(10) -0.0004(12) 0.0007(11)
C4 0.0191(17) 0.0169(16) 0.0169(16) 0.0047(12) 0.0005(13) -0.0001(12)
C5 0.0270(18) 0.0222(18) 0.0194(16) 0.0006(13) 0.0005(13) 0.0033(14)
C6 0.0271(19) 0.0222(17) 0.0233(17) 0.0020(13) 0.0015(14) 0.0004(14)
C7 0.0244(18) 0.032(2) 0.0221(17) 0.0059(14) 0.0034(14) 0.0031(15)
C8 0.0249(18) 0.042(2) 0.0180(17) 0.0020(15) 0.0009(14) 0.0023(16)
C9 0.029(2) 0.035(2) 0.0140(16) -0.0038(13) 0.0033(14) -0.0055(15)
C10 0.032(2) 0.0226(18) 0.0197(17) -0.0014(13) 0.0074(14) -0.0017(14)
C11 0.0134(16) 0.0215(17) 0.0217(17) -0.0007(12) 0.0024(13) 0.0012(12)
C12 0.0218(18) 0.035(2) 0.0156(16) 0.0033(13) -0.0062(14) -0.0014(14)
N1 0.0126(14) 0.0329(16) 0.0126(13) 0.0000(11) 0.0008(11) 0.0006(11)
N2 0.0125(14) 0.0257(15) 0.0128(14) 0.0034(10) -0.0015(11) 0.0009(10)
O1 0.0321(15) 0.0212(13) 0.0258(13) -0.0005(10) 0.0064(10) -0.0045(10)
O2 0.0268(13) 0.0255(13) 0.0112(11) -0.0003(8) 0.0024(9) 0.0066(9)
O3 0.0149(12) 0.0410(16) 0.0246(13) 0.0075(11) 0.0025(10) 0.0017(10)

loop_
_atom_type_symbol
_atom_type_description
_atom_type_scat_dispersion_real
_atom_type_scat_dispersion_imag
_atom_type_scat_source
C C 0.0181 0.0091 'International Tables Vol C Tables 4.2.6.8 and 6.1.1.4'
H H 0.0000 0.0000 'International Tables Vol C Tables 4.2.6.8 and 6.1.1.4'
N N 0.0311 0.0180 'International Tables Vol C Tables 4.2.6.8 and 6.1.1.4'
O O 0.0492 0.0322 'International Tables Vol C Tables 4.2.6.8 and 6.1.1.4'

loop_
_geom_angle_atom_site_label_1
_geom_angle_atom_site_label_2
_geom_angle_atom_site_label_3
_geom_angle
C2 C1 C4 107.4(3)
C2 C1 C10 111.2(3)
C4 C1 C10 110.2(3)
C2 C1 C5 109.2(3)
C4 C1 C5 107.2(3)
C10 C1 C5 111.4(3)
O1 C2 N1 112.5(3)
O1 C2 C1 108.8(3)
N1 C2 C1 108.8(3)
O1 C2 H2 108.9
N1 C2 H2 108.9
C1 C2 H2 108.9
O2 C3 N1 124.4(3)
O2 C3 N2 119.0(3)
N1 C3 N2 116.6(3)
O3 C4 N2 120.8(3)
O3 C4 C1 123.3(3)
N2 C4 C1 115.8(3)
C6 C5 C1 115.3(3)
C6 C5 H5A 108.4
C1 C5 H5A 108.4
C6 C5 H5B 108.4
C1 C5 H5B 108.4
H5A C5 H5B 107.5
C7 C6 C5 113.3(3)
C7 C6 H6A 108.9
C5 C6 H6A 108.9
C7 C6 H6B 108.9
C5 C6 H6B 108.9
H6A C6 H6B 107.7
C8 C7 C6 126.6(3)
C8 C7 H7 116.7
C6 C7 H7 116.7
C7 C8 C9 127.0(3)
C7 C8 H8 116.5
C9 C8 H8 116.5
C8 C9 C10 115.6(3)
C8 C9 H9A 108.4
C10 C9 H9A 108.4
C8 C9 H9B 108.4
C10 C9 H9B 108.4
H9A C9 H9B 107.4
C9 C10 C1 113.7(3)
C9 C10 H10A 108.8
C1 C10 H10A 108.8
C9 C10 H10B 108.8
C1 C10 H10B 108.8
H10A C10 H10B 107.7
N1 C11 H11A 109.5
N1 C11 H11B 109.5
H11A C11 H11B 109.5
N1 C11 H11C 109.5
H11A C11 H11C 109.5
H11B C11 H11C 109.5
N2 C12 H12A 109.5
N2 C12 H12B 109.5
H12A C12 H12B 109.5
N2 C12 H12C 109.5
H12A C12 H12C 109.5
H12B C12 H12C 109.5
C3 N1 C2 120.3(3)
C3 N1 C11 119.0(3)
C2 N1 C11 119.2(3)
C4 N2 C3 124.3(3)
C4 N2 C12 118.7(3)
C3 N2 C12 116.9(3)
C2 O1 H1 109.5

loop_
_geom_bond_atom_site_label_1
_geom_bond_atom_site_label_2
_geom_bond_distance
C1 C2 1.522(5)
C1 C4 1.528(5)
C1 C10 1.546(4)
C1 C5 1.546(5)
C2 O1 1.407(4)
C2 N1 1.463(4)
C2 H2 1.0000
C3 O2 1.225(4)
C3 N1 1.339(4)
C3 N2 1.413(4)
C4 O3 1.215(4)
C4 N2 1.389(4)
C5 C6 1.529(5)
C5 H5A 0.9900
C5 H5B 0.9900
C6 C7 1.513(5)
C6 H6A 0.9900
C6 H6B 0.9900
C7 C8 1.326(6)
C7 H7 0.9500
C8 C9 1.489(6)
C8 H8 0.9500
C9 C10 1.537(5)
C9 H9A 0.9900
C9 H9B 0.9900
C10 H10A 0.9900
C10 H10B 0.9900
C11 N1 1.464(4)
C11 H11A 0.9800
C11 H11B 0.9800
C11 H11C 0.9800
C12 N2 1.477(4)
C12 H12A 0.9800
C12 H12B 0.9800
C12 H12C 0.9800
O1 H1 0.8400

loop_
_geom_hbond_atom_site_label_D
_geom_hbond_atom_site_label_H
_geom_hbond_atom_site_label_A
_geom_hbond_distance_DH
_geom_hbond_distance_HA
_geom_hbond_distance_DA
_geom_hbond_angle_DHA
_geom_hbond_site_symmetry_A
O1 H1 O2 0.84 1.93 2.765(4) 176.4 2_656

loop_
_geom_torsion_atom_site_label_1
_geom_torsion_atom_site_label_2
_geom_torsion_atom_site_label_3
_geom_torsion_atom_site_label_4
_geom_torsion
C4 C1 C2 O1 65.7(3)
C10 C1 C2 O1 -54.9(4)
C5 C1 C2 O1 -178.3(3)
C4 C1 C2 N1 -57.1(3)
C10 C1 C2 N1 -177.8(3)
C5 C1 C2 N1 58.8(3)
C2 C1 C4 O3 -146.5(3)
C10 C1 C4 O3 -25.3(4)
C5 C1 C4 O3 96.2(4)
C2 C1 C4 N2 36.8(4)
C10 C1 C4 N2 158.1(3)
C5 C1 C4 N2 -80.5(3)
C2 C1 C5 C6 162.3(3)
C4 C1 C5 C6 -81.6(3)
C10 C1 C5 C6 39.0(4)
C1 C5 C6 C7 -82.1(4)
C5 C6 C7 C8 34.3(5)
C6 C7 C8 C9 5.1(6)
C7 C8 C9 C10 26.9(6)
C8 C9 C10 C1 -80.8(4)
C2 C1 C10 C9 -74.4(4)
C4 C1 C10 C9 166.7(3)
C5 C1 C10 C9 47.8(4)
O2 C3 N1 C2 164.0(3)
N2 C3 N1 C2 -15.3(4)
O2 C3 N1 C11 -2.0(5)
N2 C3 N1 C11 178.8(3)
O1 C2 N1 C3 -70.8(4)
C1 C2 N1 C3 49.8(4)
O1 C2 N1 C11 95.1(4)
C1 C2 N1 C11 -144.3(3)
O3 C4 N2 C3 179.6(3)
C1 C4 N2 C3 -3.6(4)
O3 C4 N2 C12 -2.6(5)
C1 C4 N2 C12 174.1(3)
O2 C3 N2 C4 171.3(3)
N1 C3 N2 C4 -9.5(4)
O2 C3 N2 C12 -6.5(4)
N1 C3 N2 C12 172.7(3)
